data_8106756
loop_
_publ_author_name
'Wang, Su'
'Liu, Han-Yu'
'Sun, Juan'

_publ_section_title
;
 The crystal structure of
 (Z)-2-(3-(2-(4-chlorobenzoyl)hydrazono)-2-oxoindolin-1-yl) acetic acid,
 C17H12ClN3O4
;
_journal_issue 6
_journal_name_full 'Zeitschrift f\"ur Kristallographie - New Crystal Structures'
_journal_page_first 1023
_journal_page_last 1024
_journal_paper_doi 10.1515/ncrs-2017-0149
_journal_volume 232
_journal_year 2017
_chemical_formula_moiety
;
C17, H12, Cl, N3, 04
;
_chemical_formula_sum 'C17 H12 Cl N3 O4'
_chemical_formula_weight 357.75
_space_group_IT_number 14
_space_group_name_Hall '-P 2ybc'
_space_group_name_H-M_alt 'P 1 21/c 1'
_symmetry_cell_setting monoclinic
_symmetry_space_group_name_H-M 'P 1 21/c 1'
_atom_sites_solution_hydrogens geom
_atom_sites_solution_primary direct
_atom_sites_solution_secondary difmap
_cell_angle_alpha 90.00
_cell_angle_beta 101.144(3)
_cell_angle_gamma 90.00
_cell_formula_units_Z 4
_cell_length_a 6.8425(7)
_cell_length_b 14.1931(16)
_cell_length_c 17.0132(17)
_cell_measurement_reflns_used 6606
_cell_measurement_temperature 293(2)
_cell_measurement_theta_max 27.99
_cell_measurement_theta_min 2.83
_cell_volume 1621.1(3)
_computing_cell_refinement 'Bruker SMART'
_computing_data_collection 'Bruker SMART'
_computing_data_reduction 'Bruker SAINT'
_computing_molecular_graphics 'Bruker SHELXTL'
_computing_publication_material 'Bruker SHELXTL'
_computing_structure_refinement 'SHELXL-97 (Sheldrick, 2008)'
_computing_structure_solution 'SHELXS-97 (Sheldrick, 2008)'
_diffrn_ambient_temperature 296(2)
_diffrn_measured_fraction_theta_full 0.984
_diffrn_measured_fraction_theta_max 0.984
_diffrn_measurement_device_type 'CCD area detector'
_diffrn_measurement_method 'phi and omega scans'
_diffrn_radiation_monochromator graphite
_diffrn_radiation_source 'fine-focus sealed tube'
_diffrn_radiation_type MoK\a
_diffrn_radiation_wavelength 0.71073
_diffrn_reflns_av_R_equivalents 0.0482
_diffrn_reflns_av_sigmaI/netI 0.0369
_diffrn_reflns_limit_h_max 9
_diffrn_reflns_limit_h_min -8
_diffrn_reflns_limit_k_max 18
_diffrn_reflns_limit_k_min -18
_diffrn_reflns_limit_l_max 20
_diffrn_reflns_limit_l_min -22
_diffrn_reflns_number 17955
_diffrn_reflns_theta_full 28.29
_diffrn_reflns_theta_max 28.29
_diffrn_reflns_theta_min 2.44
_exptl_absorpt_coefficient_mu 0.264
_exptl_absorpt_correction_type none
_exptl_crystal_colour colorless
_exptl_crystal_density_diffrn 1.466
_exptl_crystal_density_meas 1.466
_exptl_crystal_description block
_exptl_crystal_F_000 736
_exptl_crystal_size_max 0.35
_exptl_crystal_size_mid 0.28
_exptl_crystal_size_min 0.25
_refine_diff_density_max 0.191
_refine_diff_density_min -0.404
_refine_diff_density_rms 0.051
_refine_ls_extinction_method none
_refine_ls_goodness_of_fit_ref 1.055
_refine_ls_hydrogen_treatment mixed
_refine_ls_matrix_type full
_refine_ls_number_parameters 227
_refine_ls_number_reflns 3951
_refine_ls_number_restraints 0
_refine_ls_restrained_S_all 1.055
_refine_ls_R_factor_all 0.0911
_refine_ls_R_factor_gt 0.0522
_refine_ls_shift/su_max 0.000
_refine_ls_shift/su_mean 0.000
_refine_ls_structure_factor_coef Fsqd
_refine_ls_weighting_details 'calc w=1/[\s^2^(Fo^2^)+(0.0345P)^2^+0.8903P] where P=(Fo^2^+2Fc^2^)/3'
_refine_ls_weighting_scheme calc
_refine_ls_wR_factor_gt 0.1001
_refine_ls_wR_factor_ref 0.1171
_reflns_number_gt 2688
_reflns_number_total 4016
_reflns_threshold_expression >2sigma(I)
_cod_data_source_file suppl_ncrs-2017-0149_suppl.cif
_cod_data_source_block mo
_cod_depositor_comments
;
The following automatic conversions were performed:

data item '_symmetry_cell_setting' value 'Monoclinic' was changed to
'monoclinic' in accordance with the built-in table derived from the
CIF Core dictionary named 'cif_core.dic' version 2.4.5 last updated
on 2014-11-21.

Automatic conversion script
Id: cif_fix_values 8738 2021-04-28 16:35:53Z antanas 
;
_cod_original_sg_symbol_H-M P21/c
_cod_database_code 8106756

loop_
_symmetry_equiv_pos_as_xyz
'x, y, z'
'-x, y+1/2, -z+1/2'
'-x, -y, -z'
'x, -y-1/2, z-1/2'

loop_
_atom_site_label
_atom_site_type_symbol
_atom_site_fract_x
_atom_site_fract_y
_atom_site_fract_z
_atom_site_U_iso_or_equiv
_atom_site_adp_type
_atom_site_occupancy
_atom_site_symmetry_multiplicity
_atom_site_calc_flag
_atom_site_refinement_flags
_atom_site_disorder_assembly
_atom_site_disorder_group
Cl1 Cl 1.28395(9) 0.00012(5) 0.43180(4) 0.0721(2) Uani 1 1 d . . .
N2 N 0.2120(2) 0.25468(11) 0.31215(9) 0.0392(4) Uani 1 1 d . . .
N3 N -0.0960(2) 0.15407(11) 0.14138(10) 0.0405(4) Uani 1 1 d . . .
O1 O 0.5192(2) 0.29076(10) 0.43043(9) 0.0537(4) Uani 1 1 d . . .
C9 C -0.1187(3) 0.27454(13) 0.22948(11) 0.0367(4) Uani 1 1 d . . .
C7 C 0.5326(3) 0.22531(13) 0.38477(11) 0.0386(4) Uani 1 1 d . . .
O2 O 0.2173(2) 0.09554(10) 0.19296(9) 0.0536(4) Uani 1 1 d . . .
N1 N 0.3818(2) 0.20241(11) 0.32385(10) 0.0402(4) Uani 1 1 d . . .
H1 H 0.3932 0.1555 0.2930 0.048 Uiso 1 1 calc R . .
C8 C 0.0763(3) 0.23082(13) 0.25198(11) 0.0370(4) Uani 1 1 d . . .
C3 C 1.0647(3) 0.06428(16) 0.41666(13) 0.0469(5) Uani 1 1 d . . .
C6 C 0.7156(3) 0.16680(13) 0.39347(11) 0.0372(4) Uani 1 1 d . . .
O4 O -0.2618(3) -0.07061(11) 0.05616(10) 0.0699(5) Uani 1 1 d . . .
H4 H -0.3259 -0.1140 0.0706 0.105 Uiso 1 1 calc R . .
C15 C 0.0817(3) 0.15154(14) 0.19373(12) 0.0403(5) Uani 1 1 d . . .
C4 C 0.9090(3) 0.03775(16) 0.35745(13) 0.0502(5) Uani 1 1 d . . .
H4A H 0.9207 -0.0142 0.3254 0.060 Uiso 1 1 calc R . .
C10 C -0.2217(3) 0.22477(13) 0.16341(11) 0.0378(4) Uani 1 1 d . . .
C16 C -0.1504(3) 0.08332(14) 0.07943(11) 0.0429(5) Uani 1 1 d . . .
H16A H -0.0327 0.0648 0.0593 0.051 Uiso 1 1 calc R . .
H16B H -0.2448 0.1102 0.0352 0.051 Uiso 1 1 calc R . .
C1 C 1.0517(3) 0.14175(18) 0.46310(14) 0.0603(6) Uani 1 1 d . . .
H1A H 1.1597 0.1600 0.5021 0.072 Uiso 1 1 calc R . .
C2 C 0.8770(3) 0.19258(17) 0.45154(13) 0.0554(6) Uani 1 1 d . . .
H2 H 0.8676 0.2451 0.4833 0.067 Uiso 1 1 calc R . .
C11 C -0.2103(3) 0.34700(14) 0.26253(13) 0.0455(5) Uani 1 1 d . . .
H11 H -0.1420 0.3808 0.3061 0.055 Uiso 1 1 calc R . .
C17 C -0.2412(3) -0.00254(14) 0.11004(12) 0.0433(5) Uani 1 1 d . . .
C13 C -0.5054(3) 0.31775(18) 0.16452(14) 0.0559(6) Uani 1 1 d . . .
H13 H -0.6369 0.3333 0.1431 0.067 Uiso 1 1 calc R . .
C5 C 0.7347(3) 0.08918(15) 0.34606(12) 0.0453(5) Uani 1 1 d . . .
H5 H 0.6284 0.0715 0.3060 0.054 Uiso 1 1 calc R . .
O3 O -0.2863(3) -0.00781(12) 0.17362(10) 0.0692(5) Uani 1 1 d . . .
C14 C -0.4168(3) 0.24494(16) 0.13005(12) 0.0487(5) Uani 1 1 d . . .
H14 H -0.4858 0.2113 0.0865 0.058 Uiso 1 1 calc R . .
C12 C -0.4060(3) 0.36814(16) 0.22934(14) 0.0531(6) Uani 1 1 d . . .
H12 H -0.4709 0.4165 0.2508 0.064 Uiso 1 1 calc R . .

loop_
_atom_site_aniso_label
_atom_site_aniso_U_11
_atom_site_aniso_U_22
_atom_site_aniso_U_33
_atom_site_aniso_U_23
_atom_site_aniso_U_13
_atom_site_aniso_U_12
Cl1 0.0512(3) 0.0855(5) 0.0802(5) 0.0180(4) 0.0139(3) 0.0271(3)
O1 0.0604(9) 0.0493(9) 0.0445(8) -0.0141(7) -0.0072(7) 0.0155(7)
O2 0.0492(8) 0.0457(8) 0.0629(10) -0.0124(7) 0.0032(7) 0.0093(7)
O3 0.1055(14) 0.0575(10) 0.0526(10) -0.0050(8) 0.0347(10) -0.0233(9)
O4 0.1118(15) 0.0469(10) 0.0551(10) -0.0120(8) 0.0263(10) -0.0325(10)
N1 0.0411(9) 0.0344(8) 0.0414(9) -0.0052(7) -0.0013(7) 0.0056(7)
N2 0.0406(9) 0.0339(8) 0.0405(9) 0.0015(7) 0.0016(7) 0.0032(7)
N3 0.0420(9) 0.0372(9) 0.0398(9) -0.0028(7) 0.0016(7) -0.0038(7)
C1 0.0478(13) 0.0768(17) 0.0486(13) -0.0095(12) -0.0096(11) 0.0077(12)
C2 0.0544(13) 0.0583(14) 0.0475(13) -0.0155(11) -0.0054(11) 0.0100(11)
C3 0.0422(11) 0.0533(13) 0.0456(12) 0.0106(10) 0.0095(10) 0.0101(10)
C4 0.0521(12) 0.0432(12) 0.0547(13) -0.0052(10) 0.0087(11) 0.0075(10)
C5 0.0430(11) 0.0437(11) 0.0455(12) -0.0075(9) -0.0011(9) 0.0022(9)
C6 0.0417(10) 0.0355(10) 0.0330(10) 0.0022(8) 0.0033(8) 0.0024(8)
C7 0.0455(11) 0.0344(10) 0.0335(10) 0.0009(8) 0.0017(9) 0.0022(8)
C8 0.0411(10) 0.0303(10) 0.0386(10) 0.0016(8) 0.0048(9) -0.0018(8)
C9 0.0381(10) 0.0326(10) 0.0385(10) 0.0050(8) 0.0051(8) 0.0003(8)
C10 0.0409(11) 0.0364(10) 0.0365(10) 0.0061(8) 0.0086(9) -0.0025(8)
C11 0.0518(12) 0.0392(11) 0.0446(11) 0.0023(9) 0.0075(10) 0.0050(9)
C12 0.0539(13) 0.0514(13) 0.0557(13) 0.0105(11) 0.0148(11) 0.0157(11)
C13 0.0414(12) 0.0673(16) 0.0578(14) 0.0142(12) 0.0064(11) 0.0114(11)
C14 0.0431(12) 0.0585(13) 0.0410(11) 0.0071(10) -0.0006(9) -0.0031(10)
C15 0.0426(11) 0.0347(10) 0.0430(11) 0.0002(8) 0.0066(9) -0.0018(8)
C16 0.0539(12) 0.0395(11) 0.0339(10) -0.0021(8) 0.0051(9) -0.0082(9)
C17 0.0496(12) 0.0401(11) 0.0379(11) -0.0018(9) 0.0030(9) -0.0068(9)

loop_
_atom_type_symbol
_atom_type_description
_atom_type_scat_dispersion_real
_atom_type_scat_dispersion_imag
_atom_type_scat_source
C C 0.0033 0.0016 'International Tables Vol C Tables 4.2.6.8 and 6.1.1.4'
H H 0.0000 0.0000 'International Tables Vol C Tables 4.2.6.8 and 6.1.1.4'
N N 0.0061 0.0033 'International Tables Vol C Tables 4.2.6.8 and 6.1.1.4'
O O 0.0106 0.0060 'International Tables Vol C Tables 4.2.6.8 and 6.1.1.4'
Cl Cl 0.1484 0.1585 'International Tables Vol C Tables 4.2.6.8 and 6.1.1.4'

loop_
_geom_angle_atom_site_label_1
_geom_angle_atom_site_label_2
_geom_angle_atom_site_label_3
_geom_angle
_geom_angle_site_symmetry_1
_geom_angle_site_symmetry_3
C8 N2 N1 115.93(16) . .
C15 N3 C10 110.87(15) . .
C15 N3 C16 121.86(17) . .
C10 N3 C16 126.73(16) . .
C11 C9 C10 120.45(18) . .
C11 C9 C8 132.60(18) . .
C10 C9 C8 106.87(16) . .
O1 C7 N1 121.86(18) . .
O1 C7 C6 121.69(17) . .
N1 C7 C6 116.44(16) . .
C7 N1 N2 118.98(16) . .
N2 C8 C9 125.53(18) . .
N2 C8 C15 127.93(18) . .
C9 C8 C15 106.49(16) . .
C1 C3 C4 121.2(2) . .
C1 C3 Cl1 119.26(17) . .
C4 C3 Cl1 119.55(18) . .
C2 C6 C5 118.32(19) . .
C2 C6 C7 117.73(18) . .
C5 C6 C7 123.95(18) . .
O2 C15 N3 126.38(19) . .
O2 C15 C8 127.45(18) . .
N3 C15 C8 106.17(16) . .
C3 C4 C5 119.1(2) . .
C14 C10 C9 121.64(19) . .
C14 C10 N3 128.88(18) . .
C9 C10 N3 109.46(16) . .
N3 C16 C17 111.95(16) . .
C3 C1 C2 119.4(2) . .
C1 C2 C6 121.0(2) . .
C9 C11 C12 118.4(2) . .
O3 C17 O4 125.2(2) . .
O3 C17 C16 124.42(19) . .
O4 C17 C16 110.36(17) . .
C12 C13 C14 122.5(2) . .
C4 C5 C6 120.98(19) . .
C10 C14 C13 116.7(2) . .
C13 C12 C11 120.2(2) . .

loop_
_geom_bond_atom_site_label_1
_geom_bond_atom_site_label_2
_geom_bond_distance
_geom_bond_site_symmetry_2
Cl1 C3 1.731(2) .
N2 C8 1.287(2) .
N2 N1 1.361(2) .
N3 C15 1.362(2) .
N3 C10 1.418(2) .
N3 C16 1.451(2) .
O1 C7 1.226(2) .
C9 C11 1.379(3) .
C9 C10 1.397(3) .
C9 C8 1.454(3) .
C7 N1 1.353(2) .
C7 C6 1.486(3) .
O2 C15 1.223(2) .
C8 C15 1.505(3) .
C3 C1 1.367(3) .
C3 C4 1.370(3) .
C6 C2 1.381(3) .
C6 C5 1.386(3) .
O4 C17 1.320(2) .
C4 C5 1.380(3) .
C10 C14 1.376(3) .
C16 C17 1.506(3) .
C1 C2 1.377(3) .
C11 C12 1.382(3) .
C17 O3 1.183(2) .
C13 C12 1.378(3) .
C13 C14 1.384(3) .
